data_1537749
loop_
_publ_author_name
'Bassiere, M.'

_publ_section_title
;
 Structure cristalline des azotures. La constitution de l'anion
 azothydrique
;
_journal_name_full 'Memorial des Services Chimiques de l'Etat'
_journal_page_first 33
_journal_page_last 46
_journal_volume 30
_journal_year 1943
_chemical_formula_sum 'N3 Na'
_chemical_name_systematic 'Na N3'
_space_group_IT_number 160
_symmetry_space_group_name_Hall 'P 3* -2'
_symmetry_space_group_name_H-M 'R 3 m :R'
_cell_angle_alpha 38.72
_cell_angle_beta 38.72
_cell_angle_gamma 38.72
_cell_formula_units_Z 1
_cell_length_a 5.499
_cell_length_b 5.499
_cell_length_c 5.499
_cell_volume 58.480
_citation_journal_id_ASTM MSCPA9
_cod_data_source_file Bassiere_MSCPA9_1943_745.cif
_cod_data_source_block N3Na1
_cod_original_cell_volume 58.48048
_cod_original_sg_symbol_Hall 'R 3 -2" (-y+z,x+z,-x+y+z)'
_cod_original_formula_sum 'N3 Na1'
_cod_database_code 1537749

loop_
_symmetry_equiv_pos_as_xyz
x,y,z
z,x,y
y,z,x
y,x,z
z,y,x
x,z,y

loop_
_atom_site_label
_atom_site_type_symbol
_atom_site_fract_x
_atom_site_fract_y
_atom_site_fract_z
_atom_site_occupancy
_atom_site_U_iso_or_equiv
N1 N 0.428 0.428 0.428 1 0.0
N3 N 0.583 0.583 0.583 1 0.0
Na1 Na 0 0 0 1 0.0
N2 N 0.5 0.5 0.5 1 0.0
